data_7000937
loop_
_publ_author_name
'Ren, Zhi-Gang'
'Yang, Jun-Yi'
'Song, Ying-Lin'
'Li, Ni-Ya'
'Li, Hong-Xi'
'Chen, Yang'
'Zhang, Yong'
'Lang, Jian-Ping'

_publ_section_title
;
 From trans-[(\h5-C5Me5)2Mo2S2(\m-S)2] to
 [(\h5-C5Me5)2Mo2(\m3-S)4(CuMeCN)2]2+ to
 [(\h5-C5Me5)2Mo2(\m3-S)4Cu2]-based polymeric and dimeric clusters:
 syntheses, structures and enhanced third-order non-linear optical
 performances
;
_journal_issue 14
_journal_name_full 'Dalton Transactions'
_journal_page_first 2578
_journal_page_last 2587
_journal_paper_doi 10.1039/b819240e
_journal_year 2009
_chemical_formula_moiety 'C96 H116 Cu4 Mo4 P4 S8, 2(C2 H3 N), 4(Cl O4)'
_chemical_formula_sum 'C100 H122 Cl4 Cu4 Mo4 N2 O16 P4 S8'
_chemical_formula_weight 2768.20
_chemical_name_systematic
;
?
;
_space_group_IT_number 14
_symmetry_cell_setting monoclinic
_symmetry_space_group_name_Hall '-P 2ybc'
_symmetry_space_group_name_H-M 'P 1 21/c 1'
_atom_sites_solution_hydrogens geom
_atom_sites_solution_primary direct
_atom_sites_solution_secondary difmap
_cell_angle_alpha 90.00
_cell_angle_beta 96.64(3)
_cell_angle_gamma 90.00
_cell_formula_units_Z 4
_cell_length_a 16.667(3)
_cell_length_b 25.855(5)
_cell_length_c 26.805(5)
_cell_measurement_reflns_used 44957
_cell_measurement_temperature 193(2)
_cell_measurement_theta_max 27.4835
_cell_measurement_theta_min 2.9999
_cell_volume 11473(4)
_computing_cell_refinement 'CrystalClear, Ver. 1.30 (Rigaku/MSC, 2001)'
_computing_data_collection 'CrystalClear, Ver. 1.30 (Rigaku/MSC, 2001)'
_computing_data_reduction 'CrystalStructure, Ver. 3.60 (Rigaku/MSC,2004)'
_computing_molecular_graphics 'SHELXS-97 (Sheldrick, 1990)'
_computing_structure_refinement 'SHELXL-97 (Sheldrick, 1997)'
_computing_structure_solution 'SHELXS-97 (Sheldrick, 1990)'
_diffrn_ambient_temperature 193(2)
_diffrn_measured_fraction_theta_full 0.998
_diffrn_measured_fraction_theta_max 0.998
_diffrn_measurement_device_type 'Rigaku Mercury'
_diffrn_measurement_method /w
_diffrn_radiation_monochromator graphite
_diffrn_radiation_source 'fine-focus sealed tube'
_diffrn_radiation_type MoK\a
_diffrn_radiation_wavelength 0.71073
_diffrn_reflns_av_R_equivalents 0.0598
_diffrn_reflns_av_sigmaI/netI 0.0549
_diffrn_reflns_limit_h_max 20
_diffrn_reflns_limit_h_min -21
_diffrn_reflns_limit_k_max 33
_diffrn_reflns_limit_k_min -31
_diffrn_reflns_limit_l_max 34
_diffrn_reflns_limit_l_min -33
_diffrn_reflns_number 128327
_diffrn_reflns_theta_full 27.48
_diffrn_reflns_theta_max 27.48
_diffrn_reflns_theta_min 3.00
_diffrn_standards_decay_% 0
_diffrn_standards_interval_count 0
_diffrn_standards_interval_time 0
_diffrn_standards_number 0
_exptl_absorpt_coefficient_mu 1.503
_exptl_absorpt_correction_T_max 0.7237
_exptl_absorpt_correction_T_min 0.4658
_exptl_absorpt_correction_type multi-scan
_exptl_absorpt_process_details 'Jacobson, R. (1998) Private communication to Rigaku Company, Tokyo, Japan.'
_exptl_crystal_colour dark-brown
_exptl_crystal_density_diffrn 1.602
_exptl_crystal_density_method 'not measured'
_exptl_crystal_description block
_exptl_crystal_F_000 5616
_exptl_crystal_size_max 0.60
_exptl_crystal_size_mid 0.31
_exptl_crystal_size_min 0.23
_refine_diff_density_max 2.820
_refine_diff_density_min -2.799
_refine_diff_density_rms 0.166
_refine_ls_extinction_method none
_refine_ls_goodness_of_fit_ref 1.278
_refine_ls_hydrogen_treatment constr
_refine_ls_matrix_type full
_refine_ls_number_parameters 1032
_refine_ls_number_reflns 26273
_refine_ls_number_restraints 44
_refine_ls_restrained_S_all 1.279
_refine_ls_R_factor_all 0.1092
_refine_ls_R_factor_gt 0.0870
_refine_ls_shift/su_max 0.001
_refine_ls_shift/su_mean 0.000
_refine_ls_structure_factor_coef Fsqd
_refine_ls_weighting_details 'calc w=1/[\s^2^(Fo^2^)+(0.1300P)^2^+9.5000P] where P=(Fo^2^+2Fc^2^)/3'
_refine_ls_weighting_scheme calc
_refine_ls_wR_factor_gt 0.2394
_refine_ls_wR_factor_ref 0.2584
_reflns_number_gt 20692
_reflns_number_total 26273
_reflns_threshold_expression >2sigma(I)
_cod_data_source_file b819240e.txt
_cod_data_source_block 82MeCN
_cod_original_sg_symbol_H-M 'P 21/c'
_cod_database_code 7000937

loop_
_symmetry_equiv_pos_as_xyz
'x, y, z'
'-x, y+1/2, -z+1/2'
'-x, -y, -z'
'x, -y-1/2, z-1/2'

loop_
_atom_site_label
_atom_site_type_symbol
_atom_site_fract_x
_atom_site_fract_y
_atom_site_fract_z
_atom_site_U_iso_or_equiv
_atom_site_adp_type
_atom_site_occupancy
_atom_site_symmetry_multiplicity
_atom_site_calc_flag
_atom_site_refinement_flags
_atom_site_disorder_assembly
_atom_site_disorder_group
Mo1 Mo 1.04051(4) 0.99926(2) 0.32264(2) 0.03514(16) Uani 1 1 d . . .
Mo2 Mo 1.05503(3) 0.96170(2) 0.22345(2) 0.03165(15) Uani 1 1 d . . .
Mo3 Mo 0.55827(3) 0.76027(2) 0.50153(2) 0.03019(15) Uani 1 1 d . . .
Mo4 Mo 0.49029(3) 0.68305(2) 0.43231(2) 0.02958(15) Uani 1 1 d . . .
Cu1 Cu 1.02339(5) 0.89516(3) 0.29907(3) 0.0353(2) Uani 1 1 d . . .
Cu2 Cu 0.90523(5) 0.97028(4) 0.25773(4) 0.0408(2) Uani 1 1 d . . .
Cu3 Cu 0.65572(5) 0.69750(3) 0.45041(3) 0.03215(19) Uani 1 1 d . . .
Cu4 Cu 0.54579(5) 0.77765(3) 0.39959(3) 0.0352(2) Uani 1 1 d . . .
S1 S 0.94073(12) 0.94973(7) 0.34392(7) 0.0393(4) Uani 1 1 d . . .
S2 S 0.96032(11) 0.90022(7) 0.21630(7) 0.0370(4) Uani 1 1 d . . .
S3 S 1.13642(10) 0.94215(7) 0.29740(6) 0.0358(4) Uani 1 1 d . . .
S4 S 0.99002(12) 1.03693(7) 0.24592(7) 0.0393(4) Uani 1 1 d . . .
S5 S 0.65789(10) 0.78899(6) 0.45971(7) 0.0336(4) Uani 1 1 d . . .
S6 S 0.57283(11) 0.69124(7) 0.37293(6) 0.0353(4) Uani 1 1 d . . .
S7 S 0.57421(10) 0.67073(7) 0.50682(6) 0.0317(3) Uani 1 1 d . . .
S8 S 0.44116(10) 0.76619(7) 0.44504(7) 0.0345(4) Uani 1 1 d . . .
P1 P 1.02899(11) 0.82101(7) 0.34046(7) 0.0318(4) Uani 1 1 d . . .
P2 P 0.77764(10) 0.66218(6) 0.46317(7) 0.0300(4) Uani 1 1 d . . .
P3 P 0.77236(11) 0.96987(8) 0.23631(7) 0.0384(4) Uani 1 1 d . . .
P4 P 0.52278(11) 0.82727(7) 0.33224(7) 0.0349(4) Uani 1 1 d . . .
N1 N 1.1857(11) 0.7972(5) 0.6181(4) 0.140(6) Uani 1 1 d . . .
N2 N 1.3506(15) 0.9741(8) 0.5055(7) 0.195(10) Uani 1 1 d . . .
C1 C 1.1482(3) 1.03173(19) 0.37894(16) 0.059(2) Uani 1 1 d G . .
C2 C 1.0901(3) 1.01435(16) 0.40905(15) 0.0413(16) Uani 1 1 d G . .
C3 C 1.0209(3) 1.04530(16) 0.39868(15) 0.054(2) Uani 1 1 d G . .
C4 C 1.0362(3) 1.08180(17) 0.36214(17) 0.079(4) Uani 1 1 d G . .
C5 C 1.1149(3) 1.0734(2) 0.34995(18) 0.086(4) Uani 1 1 d G . .
C6 C 1.2308(4) 1.0097(3) 0.3779(3) 0.0879(16) Uani 1 1 d G . .
H6A H 1.2397 0.9820 0.4028 0.132 Uiso 1 1 calc R . .
H6B H 1.2712 1.0370 0.3858 0.132 Uiso 1 1 calc R . .
H6C H 1.2359 0.9958 0.3444 0.132 Uiso 1 1 calc R . .
C7 C 1.1001(4) 0.9707(3) 0.4457(2) 0.0879(16) Uani 1 1 d G . .
H7A H 1.1332 0.9435 0.4327 0.132 Uiso 1 1 calc R . .
H7B H 1.0469 0.9565 0.4504 0.132 Uiso 1 1 calc R . .
H7C H 1.1267 0.9832 0.4779 0.132 Uiso 1 1 calc R . .
C8 C 0.9444(4) 1.0403(3) 0.4223(3) 0.0879(16) Uani 1 1 d G . .
H8A H 0.9353 1.0038 0.4301 0.132 Uiso 1 1 calc R . .
H8B H 0.8991 1.0531 0.3990 0.132 Uiso 1 1 calc R . .
H8C H 0.9486 1.0606 0.4534 0.132 Uiso 1 1 calc R . .
C9 C 0.9790(5) 1.1224(3) 0.3401(3) 0.0879(16) Uani 1 1 d G . .
H9A H 1.0021 1.1400 0.3127 0.132 Uiso 1 1 calc R . .
H9B H 0.9697 1.1476 0.3661 0.132 Uiso 1 1 calc R . .
H9C H 0.9276 1.1063 0.3271 0.132 Uiso 1 1 calc R . .
C10 C 1.1558(6) 1.1066(4) 0.3132(3) 0.0879(16) Uani 1 1 d GU . .
H10A H 1.1223 1.1070 0.2806 0.132 Uiso 1 1 calc R . .
H10B H 1.2089 1.0920 0.3091 0.132 Uiso 1 1 calc R . .
H10C H 1.1623 1.1419 0.3262 0.132 Uiso 1 1 calc R . .
C11 C 1.1596(3) 0.93572(17) 0.17857(15) 0.064(3) Uani 1 1 d G . .
C12 C 1.1674(2) 0.98993(17) 0.18665(14) 0.065(3) Uani 1 1 d G . .
C13 C 1.1007(3) 1.01216(15) 0.15931(13) 0.061(3) Uani 1 1 d G . .
C14 C 1.0513(3) 0.97232(17) 0.13568(15) 0.052(2) Uani 1 1 d G . .
C15 C 1.0909(3) 0.92577(18) 0.14673(15) 0.060(2) Uani 1 1 d G . .
C16 C 1.2235(4) 0.8969(2) 0.1969(2) 0.104(2) Uani 1 1 d G . .
H16A H 1.2422 0.9037 0.2324 0.157 Uiso 1 1 calc R . .
H16B H 1.2691 0.9000 0.1771 0.157 Uiso 1 1 calc R . .
H16C H 1.2009 0.8620 0.1934 0.157 Uiso 1 1 calc R . .
C17 C 1.2383(3) 1.0176(2) 0.2140(2) 0.104(2) Uani 1 1 d G . .
H17A H 1.2697 1.0341 0.1896 0.157 Uiso 1 1 calc R . .
H17B H 1.2725 0.9927 0.2342 0.157 Uiso 1 1 calc R . .
H17C H 1.2192 1.0440 0.2359 0.157 Uiso 1 1 calc R . .
C18 C 1.0840(4) 1.0680(2) 0.1510(2) 0.104(2) Uani 1 1 d G . .
H18A H 1.0994 1.0870 0.1823 0.157 Uiso 1 1 calc R . .
H18B H 1.0262 1.0730 0.1404 0.157 Uiso 1 1 calc R . .
H18C H 1.1153 1.0810 0.1249 0.157 Uiso 1 1 calc R . .
C19 C 0.9765(4) 0.9783(2) 0.1002(2) 0.104(2) Uani 1 1 d G . .
H19A H 0.9904 0.9783 0.0656 0.157 Uiso 1 1 calc R . .
H19B H 0.9502 1.0111 0.1069 0.157 Uiso 1 1 calc R . .
H19C H 0.9397 0.9496 0.1046 0.157 Uiso 1 1 calc R . .
C20 C 1.0628(4) 0.8761(2) 0.1229(2) 0.104(2) Uani 1 1 d G . .
H20A H 1.0946 0.8476 0.1391 0.157 Uiso 1 1 calc R . .
H20B H 1.0696 0.8770 0.0871 0.157 Uiso 1 1 calc R . .
H20C H 1.0056 0.8710 0.1268 0.157 Uiso 1 1 calc R . .
C21 C 0.4996(2) 0.82388(15) 0.55156(15) 0.054(2) Uani 1 1 d G . .
C22 C 0.4957(2) 0.77493(17) 0.57526(15) 0.057(2) Uani 1 1 d G . .
C23 C 0.5760(3) 0.75839(15) 0.59078(14) 0.053(2) Uani 1 1 d G . .
C24 C 0.6295(2) 0.79714(14) 0.57667(13) 0.0462(19) Uani 1 1 d G . .
C25 C 0.5823(2) 0.83762(13) 0.55243(14) 0.0434(17) Uani 1 1 d G . .
C26 C 0.4282(3) 0.8557(2) 0.5293(2) 0.084(4) Uani 1 1 d G . .
H26A H 0.3830 0.8328 0.5181 0.126 Uiso 1 1 calc R . .
H26B H 0.4433 0.8755 0.5007 0.126 Uiso 1 1 calc R . .
H26C H 0.4122 0.8796 0.5548 0.126 Uiso 1 1 calc R . .
C27 C 0.4196(4) 0.7456(3) 0.5827(2) 0.109(5) Uani 1 1 d G . .
H27A H 0.3907 0.7637 0.6073 0.163 Uiso 1 1 calc R . .
H27B H 0.4337 0.7107 0.5949 0.163 Uiso 1 1 calc R . .
H27C H 0.3849 0.7434 0.5506 0.163 Uiso 1 1 calc R . .
C28 C 0.6003(4) 0.7084(2) 0.6176(2) 0.097(4) Uani 1 1 d G . .
H28A H 0.5633 0.6808 0.6047 0.146 Uiso 1 1 calc R . .
H28B H 0.5979 0.7127 0.6537 0.146 Uiso 1 1 calc R . .
H28C H 0.6555 0.6993 0.6117 0.146 Uiso 1 1 calc R . .
C29 C 0.7207(3) 0.7956(2) 0.5858(2) 0.061(2) Uani 1 1 d G . .
H29A H 0.7433 0.8166 0.5604 0.091 Uiso 1 1 calc R . .
H29B H 0.7392 0.7598 0.5836 0.091 Uiso 1 1 calc R . .
H29C H 0.7386 0.8094 0.6193 0.091 Uiso 1 1 calc R . .
C30 C 0.6143(3) 0.88663(19) 0.5313(2) 0.066(3) Uani 1 1 d G . .
H30A H 0.6190 0.9136 0.5572 0.099 Uiso 1 1 calc R . .
H30B H 0.5771 0.8982 0.5024 0.099 Uiso 1 1 calc R . .
H30C H 0.6676 0.8799 0.5205 0.099 Uiso 1 1 calc R . .
C31 C 0.3866(2) 0.62961(13) 0.45742(13) 0.0462(19) Uani 1 1 d G . .
C32 C 0.4449(2) 0.59592(12) 0.44093(13) 0.0416(18) Uani 1 1 d G . .
C33 C 0.4459(2) 0.60362(12) 0.38878(13) 0.0436(18) Uani 1 1 d G . .
C34 C 0.3882(2) 0.64210(13) 0.37304(12) 0.0402(17) Uani 1 1 d G . .
C35 C 0.35149(19) 0.65816(13) 0.41546(13) 0.0454(19) Uani 1 1 d G . .
C36 C 0.3655(3) 0.6343(2) 0.51028(18) 0.059(2) Uani 1 1 d G . .
H36A H 0.4131 0.6262 0.5340 0.089 Uiso 1 1 calc R . .
H36B H 0.3219 0.6100 0.5152 0.089 Uiso 1 1 calc R . .
H36C H 0.3477 0.6697 0.5161 0.089 Uiso 1 1 calc R . .
C37 C 0.4968(3) 0.55846(18) 0.47318(19) 0.060(3) Uani 1 1 d G . .
H37A H 0.4829 0.5230 0.4625 0.090 Uiso 1 1 calc R . .
H37B H 0.4875 0.5629 0.5084 0.090 Uiso 1 1 calc R . .
H37C H 0.5538 0.5650 0.4697 0.090 Uiso 1 1 calc R . .
C38 C 0.4990(3) 0.5758(2) 0.35586(18) 0.068(3) Uani 1 1 d G . .
H38A H 0.5392 0.5552 0.3768 0.102 Uiso 1 1 calc R . .
H38B H 0.5266 0.6012 0.3366 0.102 Uiso 1 1 calc R . .
H38C H 0.4659 0.5530 0.3327 0.102 Uiso 1 1 calc R . .
C39 C 0.3691(3) 0.6624(2) 0.32044(17) 0.059(2) Uani 1 1 d G . .
H39A H 0.3296 0.6396 0.3015 0.089 Uiso 1 1 calc R . .
H39B H 0.4186 0.6634 0.3040 0.089 Uiso 1 1 calc R . .
H39C H 0.3467 0.6973 0.3215 0.089 Uiso 1 1 calc R . .
C40 C 0.2866(3) 0.6985(2) 0.41588(19) 0.065(3) Uani 1 1 d G . .
H40A H 0.2855 0.7200 0.3857 0.097 Uiso 1 1 calc R . .
H40B H 0.2979 0.7202 0.4458 0.097 Uiso 1 1 calc R . .
H40C H 0.2341 0.6815 0.4164 0.097 Uiso 1 1 calc R . .
C41 C 0.9312(4) 0.8015(3) 0.3581(3) 0.0359(15) Uani 1 1 d . . .
H41A H 0.9150 0.8266 0.3830 0.043 Uiso 1 1 calc R . .
H41B H 0.8909 0.8038 0.3280 0.043 Uiso 1 1 calc R . .
C42 C 0.9274(4) 0.7478(3) 0.3800(3) 0.0420(17) Uani 1 1 d . . .
H42A H 0.9750 0.7425 0.4052 0.050 Uiso 1 1 calc R . .
H42B H 0.9306 0.7221 0.3528 0.050 Uiso 1 1 calc R . .
C43 C 0.8499(4) 0.7378(3) 0.4049(3) 0.0364(15) Uani 1 1 d . . .
H43A H 0.8492 0.7602 0.4348 0.044 Uiso 1 1 calc R . .
H43B H 0.8017 0.7458 0.3811 0.044 Uiso 1 1 calc R . .
C44 C 0.8492(4) 0.6811(3) 0.4203(3) 0.0368(15) Uani 1 1 d . . .
H44A H 0.9041 0.6719 0.4360 0.044 Uiso 1 1 calc R . .
H44B H 0.8382 0.6600 0.3894 0.044 Uiso 1 1 calc R . .
C45 C 1.0960(3) 0.8272(2) 0.39900(14) 0.0384(16) Uani 1 1 d G . .
C46 C 1.1777(3) 0.8349(2) 0.39572(16) 0.0476(19) Uani 1 1 d G . .
H46 H 1.1978 0.8335 0.3640 0.057 Uiso 1 1 calc R . .
C47 C 1.2302(2) 0.8446(2) 0.4389(2) 0.061(2) Uani 1 1 d G . .
H47 H 1.2860 0.8499 0.4366 0.073 Uiso 1 1 calc R . .
C48 C 1.2008(3) 0.8466(2) 0.48533(17) 0.063(3) Uani 1 1 d G . .
H48 H 1.2367 0.8533 0.5148 0.076 Uiso 1 1 calc R . .
C49 C 1.1191(3) 0.8389(2) 0.48861(14) 0.060(2) Uani 1 1 d G . .
H49 H 1.0990 0.8403 0.5203 0.072 Uiso 1 1 calc R . .
C50 C 1.0666(2) 0.8292(2) 0.44544(18) 0.0478(19) Uani 1 1 d G . .
H50 H 1.0108 0.8239 0.4477 0.057 Uiso 1 1 calc R . .
C51 C 1.0684(3) 0.76712(16) 0.30736(18) 0.0360(15) Uani 1 1 d G . .
C52 C 1.0672(4) 0.77011(18) 0.25550(18) 0.054(2) Uani 1 1 d G . .
H52 H 1.0457 0.7999 0.2380 0.065 Uiso 1 1 calc R . .
C53 C 1.0976(4) 0.7296(2) 0.22928(15) 0.074(3) Uani 1 1 d G . .
H53 H 1.0968 0.7316 0.1938 0.088 Uiso 1 1 calc R . .
C54 C 1.1292(4) 0.6860(2) 0.2549(2) 0.075(3) Uani 1 1 d G . .
H54 H 1.1500 0.6583 0.2370 0.089 Uiso 1 1 calc R . .
C55 C 1.1304(4) 0.68304(17) 0.3068(2) 0.054(2) Uani 1 1 d G . .
H55 H 1.1519 0.6533 0.3243 0.065 Uiso 1 1 calc R . .
C56 C 1.1000(3) 0.72358(18) 0.33299(15) 0.0454(18) Uani 1 1 d G . .
H56 H 1.1008 0.7215 0.3684 0.055 Uiso 1 1 calc R . .
C57 C 0.8251(3) 0.67688(19) 0.52640(14) 0.0344(14) Uani 1 1 d G . .
C58 C 0.7952(3) 0.6529(2) 0.56687(19) 0.052(2) Uani 1 1 d G . .
H58 H 0.7541 0.6275 0.5612 0.062 Uiso 1 1 calc R . .
C59 C 0.8256(3) 0.6662(2) 0.61567(16) 0.063(3) Uani 1 1 d G . .
H59 H 0.8052 0.6498 0.6433 0.076 Uiso 1 1 calc R . .
C60 C 0.8859(4) 0.7034(2) 0.62400(15) 0.059(2) Uani 1 1 d G . .
H60 H 0.9067 0.7125 0.6573 0.071 Uiso 1 1 calc R . .
C61 C 0.9157(3) 0.7274(2) 0.5835(2) 0.068(3) Uani 1 1 d G . .
H61 H 0.9569 0.7528 0.5892 0.082 Uiso 1 1 calc R . .
C62 C 0.8853(3) 0.7141(2) 0.53473(18) 0.053(2) Uani 1 1 d G . .
H62 H 0.9057 0.7305 0.5071 0.063 Uiso 1 1 calc R . .
C63 C 0.7771(3) 0.59180(12) 0.45808(18) 0.0311(14) Uani 1 1 d G . .
C64 C 0.8416(2) 0.56205(16) 0.47943(18) 0.0421(17) Uani 1 1 d G . .
H64 H 0.8853 0.5780 0.4996 0.050 Uiso 1 1 calc R . .
C65 C 0.8420(3) 0.50896(15) 0.47127(19) 0.0422(17) Uani 1 1 d G . .
H65 H 0.8861 0.4886 0.4859 0.051 Uiso 1 1 calc R . .
C66 C 0.7781(3) 0.48563(12) 0.44176(19) 0.0441(18) Uani 1 1 d G . .
H66 H 0.7784 0.4494 0.4362 0.053 Uiso 1 1 calc R . .
C67 C 0.7136(3) 0.51539(16) 0.42041(19) 0.051(2) Uani 1 1 d G . .
H67 H 0.6698 0.4994 0.4002 0.061 Uiso 1 1 calc R . .
C68 C 0.7131(2) 0.56848(16) 0.42856(18) 0.0437(17) Uani 1 1 d G . .
H68 H 0.6690 0.5888 0.4140 0.052 Uiso 1 1 calc R . .
C69 C 0.7213(5) 0.9106(3) 0.2497(3) 0.0476(19) Uani 1 1 d . . .
H69A H 0.6628 0.9148 0.2388 0.057 Uiso 1 1 calc R . .
H69B H 0.7413 0.8824 0.2294 0.057 Uiso 1 1 calc R . .
C70 C 0.7323(8) 0.8946(6) 0.3044(4) 0.095(3) Uani 1 1 d . . .
H70A H 0.7746 0.8675 0.3083 0.114 Uiso 1 1 calc R . .
H70B H 0.7541 0.9249 0.3242 0.114 Uiso 1 1 calc R . .
C71 C 0.6697(8) 0.8771(6) 0.3257(4) 0.095(3) Uani 1 1 d . . .
H71A H 0.6372 0.9074 0.3335 0.114 Uiso 1 1 calc R . .
H71B H 0.6911 0.8613 0.3582 0.114 Uiso 1 1 calc R . .
C72 C 0.6091(5) 0.8362(4) 0.2970(4) 0.058(2) Uani 1 1 d . . .
H72A H 0.6371 0.8028 0.2939 0.069 Uiso 1 1 calc R . .
H72B H 0.5904 0.8490 0.2628 0.069 Uiso 1 1 calc R . .
C73 C 0.7206(3) 1.0187(2) 0.2688(2) 0.0476(19) Uani 1 1 d G . .
C74 C 0.7670(3) 1.0537(2) 0.2992(3) 0.063(2) Uani 1 1 d G . .
H74 H 0.8243 1.0514 0.3025 0.075 Uiso 1 1 calc R . .
C75 C 0.7297(5) 1.0920(2) 0.3246(3) 0.086(3) Uani 1 1 d G . .
H75 H 0.7614 1.1159 0.3453 0.103 Uiso 1 1 calc R . .
C76 C 0.6459(5) 1.0954(2) 0.3197(3) 0.079(3) Uani 1 1 d G . .
H76 H 0.6204 1.1215 0.3371 0.095 Uiso 1 1 calc R . .
C77 C 0.5995(3) 1.0604(3) 0.2894(3) 0.075(3) Uani 1 1 d G . .
H77 H 0.5422 1.0627 0.2861 0.090 Uiso 1 1 calc R . .
C78 C 0.6368(3) 1.0221(2) 0.2640(2) 0.063(2) Uani 1 1 d G . .
H78 H 0.6050 0.9982 0.2432 0.076 Uiso 1 1 calc R . .
C79 C 0.7439(3) 0.9833(2) 0.16978(14) 0.0386(16) Uani 1 1 d G . .
C80 C 0.6867(3) 0.95391(19) 0.14038(18) 0.0494(19) Uani 1 1 d G . .
H80 H 0.6600 0.9263 0.1550 0.059 Uiso 1 1 calc R . .
C81 C 0.6686(3) 0.9649(2) 0.08957(17) 0.061(2) Uani 1 1 d G . .
H81 H 0.6296 0.9449 0.0695 0.073 Uiso 1 1 calc R . .
C82 C 0.7077(4) 1.0054(3) 0.06816(14) 0.066(3) Uani 1 1 d G . .
H82 H 0.6954 1.0129 0.0334 0.079 Uiso 1 1 calc R . .
C83 C 0.7649(4) 1.0348(2) 0.0976(2) 0.074(3) Uani 1 1 d G . .
H83 H 0.7916 1.0624 0.0829 0.089 Uiso 1 1 calc R . .
C84 C 0.7829(3) 1.0237(2) 0.1484(2) 0.060(2) Uani 1 1 d G . .
H84 H 0.8220 1.0438 0.1685 0.072 Uiso 1 1 calc R . .
C85 C 0.4861(4) 0.89151(16) 0.3433(2) 0.052(2) Uani 1 1 d G . .
C86 C 0.4612(4) 0.9243(2) 0.30340(17) 0.056(2) Uani 1 1 d G . .
H86 H 0.4599 0.9122 0.2698 0.067 Uiso 1 1 calc R . .
C87 C 0.4380(4) 0.9747(2) 0.3126(2) 0.069(3) Uani 1 1 d G . .
H87 H 0.4210 0.9971 0.2853 0.082 Uiso 1 1 calc R . .
C88 C 0.4399(5) 0.99238(18) 0.3617(3) 0.084(4) Uani 1 1 d G . .
H88 H 0.4240 1.0268 0.3680 0.101 Uiso 1 1 calc R . .
C89 C 0.4648(5) 0.9596(2) 0.4016(2) 0.094(4) Uani 1 1 d G . .
H89 H 0.4661 0.9717 0.4351 0.113 Uiso 1 1 calc R . .
C90 C 0.4880(5) 0.9092(2) 0.39239(18) 0.073(3) Uani 1 1 d G . .
H90 H 0.5050 0.8868 0.4197 0.088 Uiso 1 1 calc R . .
C91 C 0.4442(3) 0.7987(2) 0.2886(2) 0.0447(18) Uani 1 1 d G . .
C92 C 0.4635(4) 0.7660(3) 0.2506(2) 0.079(3) Uani 1 1 d G . .
H92 H 0.5184 0.7599 0.2462 0.095 Uiso 1 1 calc R . .
C93 C 0.4024(7) 0.7423(3) 0.2190(2) 0.111(6) Uani 1 1 d G . .
H93 H 0.4156 0.7200 0.1930 0.133 Uiso 1 1 calc R . .
C94 C 0.3220(6) 0.7512(3) 0.2255(3) 0.127(8) Uani 1 1 d G . .
H94 H 0.2802 0.7350 0.2039 0.152 Uiso 1 1 calc R . .
C95 C 0.3027(3) 0.7839(3) 0.2635(4) 0.110(6) Uani 1 1 d G . .
H95 H 0.2478 0.7900 0.2679 0.132 Uiso 1 1 calc R . .
C96 C 0.3638(4) 0.8076(2) 0.2951(3) 0.071(3) Uani 1 1 d G . .
H96 H 0.3506 0.8300 0.3211 0.085 Uiso 1 1 calc R . .
C97 C 1.1941(13) 0.7196(7) 0.5627(8) 0.162(9) Uani 1 1 d . . .
H97A H 1.2490 0.7177 0.5530 0.243 Uiso 1 1 calc R . .
H97B H 1.1553 0.7222 0.5324 0.243 Uiso 1 1 calc R . .
H97C H 1.1828 0.6885 0.5814 0.243 Uiso 1 1 calc R . .
C98 C 1.1873(8) 0.7642(5) 0.5934(5) 0.086(4) Uani 1 1 d . . .
C99 C 1.2872(12) 1.0216(8) 0.5770(7) 0.135(6) Uani 1 1 d . . .
H99A H 1.3279 1.0242 0.6063 0.203 Uiso 1 1 calc R . .
H99B H 1.2394 1.0036 0.5864 0.203 Uiso 1 1 calc R . .
H99C H 1.2718 1.0564 0.5648 0.203 Uiso 1 1 calc R . .
C100 C 1.3195(11) 0.9936(7) 0.5384(7) 0.111(5) Uani 1 1 d . . .
Cl1 Cl 1.08343(12) 0.63241(9) 0.46718(10) 0.0561(5) Uani 1 1 d . . .
O1 O 1.0614(6) 0.6843(3) 0.4730(5) 0.132(4) Uani 1 1 d . . .
O2 O 1.0248(5) 0.5969(4) 0.4801(4) 0.112(3) Uani 1 1 d . . .
O3 O 1.0893(5) 0.6269(4) 0.4153(3) 0.099(3) Uani 1 1 d . . .
O4 O 1.1593(4) 0.6218(3) 0.4945(3) 0.0687(19) Uani 1 1 d . . .
Cl2 Cl 1.45644(14) 0.58398(9) 0.65223(8) 0.0553(5) Uani 1 1 d . . .
O5 O 1.3966(6) 0.6227(5) 0.6412(4) 0.126(4) Uani 1 1 d . . .
O6 O 1.5220(5) 0.6050(4) 0.6840(3) 0.092(3) Uani 1 1 d . . .
O7 O 1.4811(5) 0.5653(4) 0.6062(3) 0.091(3) Uani 1 1 d . . .
O8 O 1.4225(8) 0.5439(4) 0.6766(3) 0.115(4) Uani 1 1 d . . .
Cl3 Cl 1.1338(2) 1.11690(12) 0.50858(16) 0.1021(10) Uani 1 1 d . . .
O9 O 1.0870(5) 1.1531(3) 0.4779(4) 0.1021(10) Uani 1 1 d . . .
O10 O 1.1712(5) 1.1404(3) 0.5524(4) 0.1021(10) Uani 1 1 d . . .
O11 O 1.1897(5) 1.0957(3) 0.4797(4) 0.1021(10) Uani 1 1 d . . .
O12 O 1.0783(5) 1.0796(3) 0.5198(4) 0.1021(10) Uani 1 1 d . . .
Cl4 Cl 0.5907(3) 0.85968(19) 0.69681(18) 0.0907(11) Uani 0.70 1 d PD . .
O13 O 0.6596(5) 0.8844(4) 0.6800(4) 0.0907(11) Uani 0.70 1 d PD . .
O14 O 0.5756(6) 0.8797(4) 0.7418(3) 0.0907(11) Uani 0.70 1 d PD . .
O15 O 0.6093(6) 0.8060(3) 0.7015(4) 0.0907(11) Uani 0.70 1 d PD . .
O16 O 0.5260(5) 0.8659(4) 0.6591(4) 0.0907(11) Uani 0.70 1 d PD . .
Cl4A Cl 0.7847(6) 0.7673(4) 0.7505(3) 0.089(3) Uani 0.30 1 d PD . .
O14A O 0.8127(12) 0.7222(7) 0.7402(6) 0.089(3) Uani 0.30 1 d PD . .
O13A O 0.7383(11) 0.7882(8) 0.7072(6) 0.089(3) Uani 0.30 1 d PD . .
O15A O 0.8469(11) 0.8034(7) 0.7617(6) 0.089(3) Uani 0.30 1 d PD . .
O16A O 0.7379(10) 0.7681(8) 0.7883(6) 0.089(3) Uani 0.30 1 d PD . .

loop_
_atom_site_aniso_label
_atom_site_aniso_U_11
_atom_site_aniso_U_22
_atom_site_aniso_U_33
_atom_site_aniso_U_23
_atom_site_aniso_U_13
_atom_site_aniso_U_12
Mo1 0.0441(4) 0.0318(3) 0.0292(3) 0.0036(2) 0.0028(2) -0.0056(3)
Mo2 0.0300(3) 0.0370(3) 0.0279(3) 0.0065(2) 0.0036(2) -0.0062(2)
Mo3 0.0272(3) 0.0340(3) 0.0295(3) -0.0007(2) 0.0036(2) -0.0022(2)
Mo4 0.0276(3) 0.0290(3) 0.0307(3) 0.0062(2) -0.0026(2) -0.0058(2)
Cu1 0.0368(5) 0.0329(4) 0.0355(5) 0.0085(3) 0.0020(3) -0.0064(3)
Cu2 0.0326(5) 0.0475(5) 0.0423(5) 0.0118(4) 0.0042(4) -0.0031(4)
Cu3 0.0273(4) 0.0345(4) 0.0345(4) 0.0028(3) 0.0028(3) 0.0006(3)
Cu4 0.0347(4) 0.0352(4) 0.0355(5) 0.0090(3) 0.0031(3) -0.0039(4)
S1 0.0448(10) 0.0420(10) 0.0324(9) 0.0076(7) 0.0100(7) -0.0034(8)
S2 0.0362(9) 0.0419(9) 0.0323(9) 0.0032(7) 0.0012(7) -0.0091(7)
S3 0.0333(9) 0.0401(9) 0.0332(9) 0.0048(7) -0.0002(7) -0.0054(7)
S4 0.0468(10) 0.0351(9) 0.0359(9) 0.0087(7) 0.0046(8) -0.0018(8)
S5 0.0304(8) 0.0319(8) 0.0386(9) -0.0008(7) 0.0048(7) -0.0061(7)
S6 0.0396(9) 0.0349(9) 0.0310(8) 0.0011(7) 0.0022(7) -0.0031(7)
S7 0.0303(8) 0.0362(8) 0.0278(8) 0.0055(6) -0.0003(6) -0.0031(7)
S8 0.0282(8) 0.0354(9) 0.0395(9) 0.0048(7) 0.0017(7) -0.0014(7)
P1 0.0315(9) 0.0308(8) 0.0331(9) 0.0058(7) 0.0041(7) -0.0014(7)
P2 0.0278(8) 0.0286(8) 0.0340(9) 0.0022(7) 0.0047(7) -0.0016(7)
P3 0.0331(9) 0.0463(11) 0.0364(10) 0.0105(8) 0.0068(7) -0.0022(8)
P4 0.0364(9) 0.0348(9) 0.0332(9) 0.0075(7) 0.0032(7) -0.0049(7)
N1 0.247(19) 0.106(9) 0.061(7) -0.012(7) -0.001(9) 0.034(11)
N2 0.29(3) 0.159(17) 0.133(15) 0.011(12) 0.029(16) 0.090(17)
C1 0.050(5) 0.076(6) 0.050(5) -0.025(5) -0.001(4) -0.011(5)
C2 0.045(4) 0.040(4) 0.037(4) -0.007(3) -0.002(3) -0.007(3)
C3 0.066(6) 0.052(5) 0.039(4) -0.001(4) -0.009(4) 0.008(4)
C4 0.133(11) 0.044(5) 0.052(6) -0.006(4) -0.020(6) 0.002(6)
C5 0.142(11) 0.073(7) 0.040(5) -0.001(5) 0.004(6) -0.071(8)
C6 0.097(4) 0.098(4) 0.065(3) -0.014(3) -0.004(3) -0.008(3)
C7 0.097(4) 0.098(4) 0.065(3) -0.014(3) -0.004(3) -0.008(3)
C8 0.097(4) 0.098(4) 0.065(3) -0.014(3) -0.004(3) -0.008(3)
C9 0.097(4) 0.098(4) 0.065(3) -0.014(3) -0.004(3) -0.008(3)
C10 0.097(4) 0.098(4) 0.065(3) -0.014(3) -0.004(3) -0.008(3)
C11 0.046(5) 0.087(7) 0.066(6) 0.021(5) 0.033(5) 0.016(5)
C12 0.049(5) 0.110(8) 0.036(4) 0.000(5) 0.013(4) -0.038(5)
C13 0.096(7) 0.046(5) 0.047(5) 0.017(4) 0.033(5) -0.018(5)
C14 0.048(5) 0.078(6) 0.031(4) 0.014(4) 0.008(3) -0.007(4)
C15 0.076(7) 0.058(5) 0.054(5) -0.014(4) 0.038(5) -0.010(5)
C16 0.116(5) 0.133(5) 0.073(4) 0.017(4) 0.045(3) -0.001(4)
C17 0.116(5) 0.133(5) 0.073(4) 0.017(4) 0.045(3) -0.001(4)
C18 0.116(5) 0.133(5) 0.073(4) 0.017(4) 0.045(3) -0.001(4)
C19 0.116(5) 0.133(5) 0.073(4) 0.017(4) 0.045(3) -0.001(4)
C20 0.116(5) 0.133(5) 0.073(4) 0.017(4) 0.045(3) -0.001(4)
C21 0.061(5) 0.067(6) 0.037(4) -0.014(4) 0.009(4) 0.006(4)
C22 0.050(5) 0.085(7) 0.038(4) -0.020(4) 0.015(4) -0.008(5)
C23 0.079(6) 0.060(5) 0.023(3) -0.005(3) 0.012(4) -0.004(5)
C24 0.059(5) 0.044(4) 0.033(4) -0.014(3) -0.005(3) -0.002(4)
C25 0.047(4) 0.038(4) 0.045(4) -0.012(3) 0.002(3) 0.002(3)
C26 0.061(6) 0.097(9) 0.095(9) -0.031(7) 0.012(6) 0.029(6)
C27 0.096(9) 0.164(14) 0.076(8) -0.051(8) 0.057(7) -0.064(9)
C28 0.153(13) 0.087(8) 0.047(6) 0.017(6) -0.007(7) 0.005(8)
C29 0.049(5) 0.081(6) 0.049(5) -0.020(5) -0.007(4) 0.006(5)
C30 0.085(7) 0.037(4) 0.073(6) -0.022(4) -0.003(5) -0.003(5)
C31 0.038(4) 0.048(4) 0.048(4) 0.014(3) -0.010(3) -0.025(3)
C32 0.038(4) 0.029(3) 0.054(5) 0.011(3) -0.011(3) -0.012(3)
C33 0.043(4) 0.039(4) 0.045(4) 0.004(3) -0.011(3) -0.014(3)
C34 0.038(4) 0.037(4) 0.042(4) 0.007(3) -0.010(3) -0.016(3)
C35 0.028(3) 0.045(4) 0.060(5) 0.015(4) -0.011(3) -0.014(3)
C36 0.051(5) 0.071(6) 0.055(5) 0.017(4) 0.002(4) -0.016(4)
C37 0.066(6) 0.034(4) 0.074(6) 0.024(4) -0.020(5) -0.012(4)
C38 0.091(8) 0.048(5) 0.060(6) -0.008(4) -0.011(5) 0.002(5)
C39 0.059(5) 0.058(5) 0.055(5) 0.011(4) -0.017(4) -0.015(4)
C40 0.038(4) 0.062(6) 0.091(7) 0.019(5) -0.008(4) -0.006(4)
C41 0.030(3) 0.037(4) 0.041(4) 0.000(3) 0.008(3) 0.000(3)
C42 0.033(4) 0.037(4) 0.056(5) 0.010(3) 0.010(3) -0.004(3)
C43 0.036(4) 0.033(4) 0.042(4) 0.005(3) 0.011(3) -0.004(3)
C44 0.040(4) 0.028(3) 0.045(4) 0.006(3) 0.016(3) 0.003(3)
C45 0.046(4) 0.034(3) 0.033(4) 0.003(3) -0.005(3) 0.003(3)
C46 0.044(4) 0.045(4) 0.053(5) 0.008(4) -0.001(4) 0.002(3)
C47 0.042(5) 0.066(6) 0.070(6) -0.008(5) -0.011(4) 0.005(4)
C48 0.064(6) 0.062(6) 0.057(6) -0.006(4) -0.024(5) 0.019(5)
C49 0.060(6) 0.080(6) 0.039(4) -0.005(4) -0.005(4) 0.005(5)
C50 0.062(5) 0.049(4) 0.031(4) 0.002(3) 0.000(3) -0.002(4)
C51 0.032(3) 0.031(3) 0.045(4) -0.001(3) 0.004(3) -0.007(3)
C52 0.064(5) 0.046(4) 0.049(5) -0.006(4) -0.002(4) -0.007(4)
C53 0.088(8) 0.084(7) 0.049(5) -0.031(5) 0.009(5) 0.001(6)
C54 0.069(7) 0.066(6) 0.084(8) -0.031(6) -0.012(6) 0.013(5)
C55 0.055(5) 0.051(5) 0.056(5) -0.014(4) 0.000(4) 0.011(4)
C56 0.038(4) 0.045(4) 0.053(5) -0.005(4) 0.002(3) 0.000(3)
C57 0.033(3) 0.031(3) 0.039(4) 0.000(3) 0.003(3) 0.006(3)
C58 0.051(5) 0.060(5) 0.043(4) 0.002(4) -0.002(4) -0.001(4)
C59 0.049(5) 0.096(7) 0.042(5) 0.006(5) -0.003(4) 0.018(5)
C60 0.067(6) 0.064(6) 0.042(5) -0.008(4) -0.010(4) 0.015(5)
C61 0.069(6) 0.055(5) 0.070(7) -0.003(5) -0.029(5) -0.005(5)
C62 0.062(5) 0.047(5) 0.046(5) 0.001(4) -0.008(4) 0.002(4)
C63 0.035(3) 0.026(3) 0.035(3) -0.001(3) 0.013(3) -0.004(3)
C64 0.040(4) 0.035(4) 0.052(5) 0.006(3) 0.010(3) -0.002(3)
C65 0.041(4) 0.031(4) 0.057(5) 0.004(3) 0.018(3) 0.008(3)
C66 0.058(5) 0.035(4) 0.043(4) -0.003(3) 0.019(4) 0.001(4)
C67 0.062(5) 0.038(4) 0.048(5) -0.005(3) -0.005(4) -0.011(4)
C68 0.052(5) 0.037(4) 0.042(4) -0.004(3) 0.003(3) -0.001(3)
C69 0.046(4) 0.046(4) 0.051(5) 0.011(4) 0.006(4) -0.013(4)
C70 0.094(6) 0.132(8) 0.054(4) 0.033(5) -0.012(4) -0.063(6)
C71 0.094(6) 0.132(8) 0.054(4) 0.033(5) -0.012(4) -0.063(6)
C72 0.037(4) 0.081(6) 0.058(5) 0.027(5) 0.015(4) -0.006(4)
C73 0.049(5) 0.054(5) 0.043(4) 0.013(4) 0.016(4) 0.001(4)
C74 0.060(6) 0.060(6) 0.067(6) -0.004(5) 0.004(5) 0.000(5)
C75 0.103(10) 0.076(7) 0.081(8) -0.015(6) 0.016(7) 0.018(7)
C76 0.108(10) 0.060(6) 0.073(7) -0.001(5) 0.027(7) 0.027(6)
C77 0.069(7) 0.081(7) 0.080(7) 0.006(6) 0.031(6) 0.025(6)
C78 0.061(6) 0.068(6) 0.064(6) 0.006(5) 0.020(5) 0.019(5)
C79 0.036(4) 0.046(4) 0.035(4) 0.010(3) 0.008(3) 0.004(3)
C80 0.052(5) 0.058(5) 0.037(4) 0.003(4) 0.001(3) 0.002(4)
C81 0.061(6) 0.079(6) 0.043(5) 0.007(4) 0.005(4) 0.012(5)
C82 0.049(5) 0.114(9) 0.037(4) 0.018(5) 0.015(4) 0.030(5)
C83 0.052(5) 0.104(8) 0.068(6) 0.054(6) 0.014(5) 0.008(5)
C84 0.049(5) 0.074(6) 0.056(5) 0.036(5) 0.001(4) -0.009(4)
C85 0.071(6) 0.034(4) 0.054(5) 0.006(3) 0.019(4) 0.000(4)
C86 0.065(6) 0.041(4) 0.060(5) 0.008(4) -0.004(4) 0.012(4)
C87 0.075(7) 0.044(5) 0.084(7) 0.012(5) 0.000(6) 0.010(5)
C88 0.105(9) 0.043(5) 0.110(10) -0.010(6) 0.032(8) 0.012(6)
C89 0.154(13) 0.055(6) 0.080(8) -0.022(6) 0.042(8) 0.012(7)
C90 0.116(9) 0.053(5) 0.053(6) 0.000(4) 0.016(6) 0.002(6)
C91 0.052(5) 0.040(4) 0.040(4) 0.013(3) -0.004(3) -0.014(3)
C92 0.130(10) 0.072(7) 0.038(5) -0.007(4) 0.020(6) -0.033(7)
C93 0.198(17) 0.087(9) 0.045(6) -0.007(6) 0.010(8) -0.078(10)
C94 0.157(15) 0.135(13) 0.071(9) 0.057(9) -0.060(10) -0.091(12)
C95 0.072(8) 0.086(9) 0.158(14) 0.057(9) -0.054(9) -0.026(7)
C96 0.043(5) 0.051(5) 0.113(9) 0.012(5) -0.016(5) -0.009(4)
C97 0.175(18) 0.126(15) 0.20(2) -0.065(14) 0.097(17) -0.073(14)
C98 0.096(9) 0.100(9) 0.064(7) -0.026(7) 0.019(6) 0.004(7)
C99 0.147(16) 0.153(16) 0.110(13) -0.015(12) 0.033(12) -0.016(13)
C100 0.131(14) 0.101(11) 0.099(12) -0.015(9) 0.007(10) -0.009(10)
Cl1 0.0329(9) 0.0554(12) 0.0788(16) 0.0081(11) 0.0009(9) 0.0057(9)
O1 0.088(7) 0.069(5) 0.229(13) -0.005(7) -0.030(7) 0.033(5)
O2 0.064(5) 0.153(9) 0.120(8) 0.033(7) 0.019(5) -0.035(5)
O3 0.088(6) 0.134(8) 0.073(5) 0.024(5) -0.001(4) -0.028(5)
O4 0.037(3) 0.068(4) 0.097(5) 0.009(4) -0.012(3) 0.003(3)
Cl2 0.0545(12) 0.0686(14) 0.0436(11) -0.0057(9) 0.0088(9) -0.0107(10)
O5 0.097(7) 0.170(10) 0.115(8) 0.024(7) 0.027(6) 0.055(7)
O6 0.074(5) 0.123(7) 0.077(5) -0.024(5) 0.006(4) -0.041(5)
O7 0.088(6) 0.142(8) 0.043(4) -0.016(4) 0.008(4) 0.021(5)
O8 0.189(11) 0.094(6) 0.064(5) -0.002(4) 0.021(6) -0.060(7)
Cl3 0.0975(19) 0.0642(14) 0.158(3) -0.0372(15) 0.0736(19) -0.0261(12)
O9 0.0975(19) 0.0642(14) 0.158(3) -0.0372(15) 0.0736(19) -0.0261(12)
O10 0.0975(19) 0.0642(14) 0.158(3) -0.0372(15) 0.0736(19) -0.0261(12)
O11 0.0975(19) 0.0642(14) 0.158(3) -0.0372(15) 0.0736(19) -0.0261(12)
O12 0.0975(19) 0.0642(14) 0.158(3) -0.0372(15) 0.0736(19) -0.0261(12)
Cl4 0.080(2) 0.102(3) 0.094(3) -0.022(2) 0.0229(18) 0.020(2)
O13 0.080(2) 0.102(3) 0.094(3) -0.022(2) 0.0229(18) 0.020(2)
O14 0.080(2) 0.102(3) 0.094(3) -0.022(2) 0.0229(18) 0.020(2)
O15 0.080(2) 0.102(3) 0.094(3) -0.022(2) 0.0229(18) 0.020(2)
O16 0.080(2) 0.102(3) 0.094(3) -0.022(2) 0.0229(18) 0.020(2)
Cl4A 0.094(6) 0.123(6) 0.043(4) 0.046(4) -0.026(4) -0.035(5)
O14A 0.094(6) 0.123(6) 0.043(4) 0.046(4) -0.026(4) -0.035(5)
O13A 0.094(6) 0.123(6) 0.043(4) 0.046(4) -0.026(4) -0.035(5)
O15A 0.094(6) 0.123(6) 0.043(4) 0.046(4) -0.026(4) -0.035(5)
O16A 0.094(6) 0.123(6) 0.043(4) 0.046(4) -0.026(4) -0.035(5)

loop_
_atom_type_symbol
_atom_type_description
_atom_type_scat_dispersion_real
_atom_type_scat_dispersion_imag
_atom_type_scat_source
C C 0.0033 0.0016 'International Tables Vol C Tables 4.2.6.8 and 6.1.1.4'
H H 0.0000 0.0000 'International Tables Vol C Tables 4.2.6.8 and 6.1.1.4'
N N 0.0061 0.0033 'International Tables Vol C Tables 4.2.6.8 and 6.1.1.4'
O O 0.0106 0.0060 'International Tables Vol C Tables 4.2.6.8 and 6.1.1.4'
P P 0.1023 0.0942 'International Tables Vol C Tables 4.2.6.8 and 6.1.1.4'
S S 0.1246 0.1234 'International Tables Vol C Tables 4.2.6.8 and 6.1.1.4'
Cl Cl 0.1484 0.1585 'International Tables Vol C Tables 4.2.6.8 and 6.1.1.4'
Cu Cu 0.3201 1.2651 'International Tables Vol C Tables 4.2.6.8 and 6.1.1.4'
Mo Mo -1.6832 0.6857 'International Tables Vol C Tables 4.2.6.8 and 6.1.1.4'

loop_
_geom_angle_atom_site_label_1
_geom_angle_atom_site_label_2
_geom_angle_atom_site_label_3
_geom_angle
_geom_angle_site_symmetry_1
_geom_angle_site_symmetry_3
_geom_angle_publ_flag
S1 Mo1 S3 105.52(7) . . ?
S1 Mo1 S4 105.13(7) . . ?
S3 Mo1 S4 101.38(7) . . ?
S1 Mo1 Cu1 55.89(6) . . ?
S3 Mo1 Cu1 51.34(5) . . ?
S4 Mo1 Cu1 100.75(5) . . ?
S1 Mo1 Cu2 55.28(5) . . ?
S3 Mo1 Cu2 100.42(5) . . ?
S4 Mo1 Cu2 51.75(5) . . ?
Cu1 Mo1 Cu2 62.74(3) . . ?
S1 Mo1 Mo2 100.86(6) . . ?
S3 Mo1 Mo2 51.87(5) . . ?
S4 Mo1 Mo2 52.18(5) . . ?
Cu1 Mo1 Mo2 58.47(2) . . ?
Cu2 Mo1 Mo2 58.59(3) . . ?
S2 Mo2 S3 104.81(7) . . ?
S2 Mo2 S4 105.68(7) . . ?
S3 Mo2 S4 101.73(7) . . ?
C11 Mo2 S4 140.33(12) . . ?
C12 Mo2 S4 105.50(12) . . ?
S2 Mo2 Cu1 54.92(5) . . ?
S3 Mo2 Cu1 51.64(5) . . ?
C11 Mo2 Cu1 114.72(11) . . ?
C12 Mo2 Cu1 137.53(11) . . ?
S4 Mo2 Cu1 101.31(5) . . ?
C13 Mo2 Cu1 171.46(11) . . ?
C14 Mo2 Cu1 145.08(11) . . ?
C15 Mo2 Cu1 118.52(11) . . ?
S2 Mo2 Cu2 55.22(6) . . ?
S3 Mo2 Cu2 101.21(6) . . ?
S4 Mo2 Cu2 52.07(5) . . ?
Cu1 Mo2 Cu2 63.20(3) . . ?
S2 Mo2 Mo1 100.73(6) . . ?
S3 Mo2 Mo1 52.15(5) . . ?
S4 Mo2 Mo1 52.28(5) . . ?
Cu1 Mo2 Mo1 59.04(3) . . ?
Cu2 Mo2 Mo1 59.26(4) . . ?
S5 Mo3 S7 105.92(6) . . ?
S5 Mo3 S8 105.48(7) . . ?
S7 Mo3 S8 100.68(6) . . ?
S5 Mo3 Cu4 54.78(5) . . ?
S7 Mo3 Cu4 102.55(5) . . ?
S8 Mo3 Cu4 51.94(5) . . ?
S5 Mo3 Cu3 55.54(5) . . ?
S7 Mo3 Cu3 51.62(5) . . ?
S8 Mo3 Cu3 102.23(5) . . ?
Cu4 Mo3 Cu3 65.53(3) . . ?
S5 Mo3 Mo4 99.66(5) . . ?
S7 Mo3 Mo4 51.85(4) . . ?
S8 Mo3 Mo4 52.22(5) . . ?
Cu4 Mo3 Mo4 59.51(3) . . ?
Cu3 Mo3 Mo4 58.82(3) . . ?
S6 Mo4 S7 105.46(7) . . ?
S6 Mo4 S8 105.78(7) . . ?
S7 Mo4 S8 100.76(6) . . ?
S6 Mo4 Cu3 55.15(5) . . ?
S7 Mo4 Cu3 51.67(5) . . ?
S8 Mo4 Cu3 102.05(5) . . ?
C31 Mo4 Cu3 140.62(8) . . ?
C35 Mo4 Cu3 172.08(9) . . ?
C32 Mo4 Cu3 115.40(9) . . ?
C34 Mo4 Cu3 141.31(9) . . ?
C33 Mo4 Cu3 116.04(9) . . ?
S6 Mo4 Cu4 55.85(5) . . ?
S7 Mo4 Cu4 101.64(5) . . ?
S8 Mo4 Cu4 51.33(5) . . ?
Cu3 Mo4 Cu4 65.00(3) . . ?
S6 Mo4 Mo3 99.52(5) . . ?
S7 Mo4 Mo3 52.12(5) . . ?
S8 Mo4 Mo3 52.03(5) . . ?
Cu3 Mo4 Mo3 58.79(3) . . ?
Cu4 Mo4 Mo3 58.20(3) . . ?
P1 Cu1 S3 119.46(8) . . ?
P1 Cu1 S2 120.73(7) . . ?
S3 Cu1 S2 103.66(7) . . ?
P1 Cu1 S1 104.63(7) . . ?
S3 Cu1 S1 102.96(8) . . ?
S2 Cu1 S1 102.79(7) . . ?
P1 Cu1 Mo2 155.46(6) . . ?
S3 Cu1 Mo2 54.24(5) . . ?
S2 Cu1 Mo2 51.14(5) . . ?
S1 Cu1 Mo2 99.89(6) . . ?
P1 Cu1 Mo1 136.89(6) . . ?
S3 Cu1 Mo1 54.20(5) . . ?
S2 Cu1 Mo1 100.63(5) . . ?
S1 Cu1 Mo1 50.40(5) . . ?
Mo2 Cu1 Mo1 62.49(3) . . ?
P1 Cu1 Cu2 139.57(6) . . ?
S3 Cu1 Cu2 99.48(6) . . ?
S2 Cu1 Cu2 52.40(6) . . ?
S1 Cu1 Cu2 52.43(5) . . ?
Mo2 Cu1 Cu2 58.60(3) . . ?
Mo1 Cu1 Cu2 58.88(3) . . ?
P3 Cu2 S4 125.75(8) . . ?
P3 Cu2 S2 107.72(8) . . ?
S4 Cu2 S2 103.52(8) . . ?
P3 Cu2 S1 112.25(8) . . ?
S4 Cu2 S1 102.46(8) . . ?
S2 Cu2 S1 102.63(7) . . ?
P3 Cu2 Mo2 145.50(7) . . ?
S4 Cu2 Mo2 54.23(5) . . ?
S2 Cu2 Mo2 50.84(5) . . ?
S1 Cu2 Mo2 99.90(6) . . ?
P3 Cu2 Mo1 150.77(7) . . ?
S4 Cu2 Mo1 53.99(5) . . ?
S2 Cu2 Mo1 99.74(5) . . ?
S1 Cu2 Mo1 50.28(5) . . ?
Mo2 Cu2 Mo1 62.16(3) . . ?
P3 Cu2 Cu1 135.19(7) . . ?
S4 Cu2 Cu1 98.94(6) . . ?
S2 Cu2 Cu1 51.81(5) . . ?
S1 Cu2 Cu1 52.85(6) . . ?
Mo2 Cu2 Cu1 58.20(3) . . ?
Mo1 Cu2 Cu1 58.38(3) . . ?
P2 Cu3 S7 112.48(7) . . ?
P2 Cu3 S6 122.64(8) . . ?
S7 Cu3 S6 103.41(7) . . ?
P2 Cu3 S5 113.01(7) . . ?
S7 Cu3 S5 103.77(7) . . ?
S6 Cu3 S5 99.24(7) . . ?
P2 Cu3 Mo3 138.12(6) . . ?
S7 Cu3 Mo3 54.18(5) . . ?
S6 Cu3 Mo3 99.11(6) . . ?
S5 Cu3 Mo3 50.78(5) . . ?
P2 Cu3 Mo4 147.93(6) . . ?
S7 Cu3 Mo4 53.93(5) . . ?
S6 Cu3 Mo4 50.78(5) . . ?
S5 Cu3 Mo4 98.93(5) . . ?
Mo3 Cu3 Mo4 62.39(3) . . ?
P2 Cu3 Cu4 149.13(6) . . ?
S7 Cu3 Cu4 97.66(5) . . ?
S6 Cu3 Cu4 51.79(5) . . ?
S5 Cu3 Cu4 50.15(5) . . ?
Mo3 Cu3 Cu4 56.99(3) . . ?
Mo4 Cu3 Cu4 57.86(3) . . ?
P4 Cu4 S8 116.38(8) . . ?
P4 Cu4 S5 122.59(7) . . ?
S8 Cu4 S5 104.45(7) . . ?
P4 Cu4 S6 108.50(8) . . ?
S8 Cu4 S6 102.79(7) . . ?
S5 Cu4 S6 99.15(7) . . ?
P4 Cu4 Mo3 152.97(7) . . ?
S8 Cu4 Mo3 54.40(5) . . ?
S5 Cu4 Mo3 51.27(5) . . ?
S6 Cu4 Mo3 98.52(5) . . ?
P4 Cu4 Mo4 137.06(6) . . ?
S8 Cu4 Mo4 53.93(5) . . ?
S5 Cu4 Mo4 99.24(5) . . ?
S6 Cu4 Mo4 50.18(5) . . ?
Mo3 Cu4 Mo4 62.29(3) . . ?
P4 Cu4 Cu3 144.46(7) . . ?
S8 Cu4 Cu3 97.70(5) . . ?
S5 Cu4 Cu3 51.27(5) . . ?
S6 Cu4 Cu3 50.58(5) . . ?
Mo3 Cu4 Cu3 57.48(3) . . ?
Mo4 Cu4 Cu3 57.13(3) . . ?
Mo1 S1 Cu2 74.44(6) . . ?
Mo1 S1 Cu1 73.71(6) . . ?
Cu2 S1 Cu1 74.72(6) . . ?
Mo2 S2 Cu1 73.94(6) . . ?
Mo2 S2 Cu2 73.94(6) . . ?
Cu1 S2 Cu2 75.79(6) . . ?
Cu1 S3 Mo2 74.12(6) . . ?
Cu1 S3 Mo1 74.47(6) . . ?
Mo2 S3 Mo1 75.98(6) . . ?
Cu2 S4 Mo2 73.71(6) . . ?
Cu2 S4 Mo1 74.26(6) . . ?
Mo2 S4 Mo1 75.53(6) . . ?
Mo3 S5 Cu4 73.95(6) . . ?
Mo3 S5 Cu3 73.68(6) . . ?
Cu4 S5 Cu3 78.57(6) . . ?
Mo4 S6 Cu3 74.07(6) . . ?
Mo4 S6 Cu4 73.97(6) . . ?
Cu3 S6 Cu4 77.63(6) . . ?
Cu3 S7 Mo4 74.40(6) . . ?
Cu3 S7 Mo3 74.20(6) . . ?
Mo4 S7 Mo3 76.04(5) . . ?
Cu4 S8 Mo3 73.66(6) . . ?
Cu4 S8 Mo4 74.75(6) . . ?
Mo3 S8 Mo4 75.74(5) . . ?
C51 P1 C41 107.5(3) . . ?
C51 P1 C45 105.5(2) . . ?
C41 P1 C45 106.1(3) . . ?
C51 P1 Cu1 114.64(18) . . ?
C41 P1 Cu1 112.5(2) . . ?
C45 P1 Cu1 109.99(18) . . ?
C44 P2 C63 102.6(3) . . ?
C44 P2 C57 106.6(3) . . ?
C63 P2 C57 106.0(2) . . ?
C44 P2 Cu3 116.7(2) . . ?
C63 P2 Cu3 113.74(16) . . ?
C57 P2 Cu3 110.38(19) . . ?
C69 P3 C73 103.6(4) . . ?
C69 P3 C79 106.2(3) . . ?
C73 P3 C79 104.7(3) . . ?
C69 P3 Cu2 115.5(3) . . ?
C73 P3 Cu2 112.9(2) . . ?
C79 P3 Cu2 112.99(19) . . ?
C85 P4 C91 104.4(3) . . ?
C85 P4 C72 105.6(4) . . ?
C91 P4 C72 105.8(4) . . ?
C85 P4 Cu4 115.5(2) . . ?
C91 P4 Cu4 109.6(2) . . ?
C72 P4 Cu4 115.1(3) . . ?
C2 C1 C5 108.0 . . ?
C2 C1 C6 126.0 . . ?
C5 C1 C6 126.0 . . ?
C3 C2 C1 108.0 . . ?
C3 C2 C7 126.0 . . ?
C1 C2 C7 126.0 . . ?
C2 C3 C4 108.0 . . ?
C2 C3 C8 126.0 . . ?
C4 C3 C8 126.0 . . ?
C5 C4 C3 108.0 . . ?
C5 C4 C9 126.0 . . ?
C3 C4 C9 126.0 . . ?
C4 C5 C1 108.0 . . ?
C4 C5 C10 124.2(5) . . ?
C1 C5 C10 127.7(5) . . ?
C1 C6 H6A 109.5 . . ?
C1 C6 H6B 109.5 . . ?
H6A C6 H6B 109.5 . . ?
C1 C6 H6C 109.5 . . ?
H6A C6 H6C 109.5 . . ?
H6B C6 H6C 109.5 . . ?
C2 C7 H7A 109.5 . . ?
C2 C7 H7B 109.5 . . ?
H7A C7 H7B 109.5 . . ?
C2 C7 H7C 109.5 . . ?
H7A C7 H7C 109.5 . . ?
H7B C7 H7C 109.5 . . ?
C3 C8 H8A 109.5 . . ?
C3 C8 H8B 109.5 . . ?
H8A C8 H8B 109.5 . . ?
C3 C8 H8C 109.5 . . ?
H8A C8 H8C 109.5 . . ?
H8B C8 H8C 109.5 . . ?
C4 C9 H9A 109.5 . . ?
C4 C9 H9B 109.5 . . ?
H9A C9 H9B 109.5 . . ?
C4 C9 H9C 109.5 . . ?
H9A C9 H9C 109.5 . . ?
H9B C9 H9C 109.5 . . ?
C5 C10 H10A 109.5 . . ?
C5 C10 H10B 109.5 . . ?
H10A C10 H10B 109.5 . . ?
C5 C10 H10C 109.5 . . ?
H10A C10 H10C 109.5 . . ?
H10B C10 H10C 109.5 . . ?
C15 C11 C12 109.6 . . ?
C15 C11 C16 126.0 . . ?
C12 C11 C16 123.9 . . ?
C13 C12 C11 105.9 . . ?
C13 C12 C17 126.9 . . ?
C11 C12 C17 126.8 . . ?
C12 C13 C14 108.9 . . ?
C12 C13 C18 127.5 . . ?
C14 C13 C18 123.4 . . ?
C15 C14 C13 107.3 . . ?
C15 C14 C19 124.7 . . ?
C13 C14 C19 127.5 . . ?
C11 C15 C14 108.2 . . ?
C11 C15 C20 129.0 . . ?
C14 C15 C20 122.7 . . ?
C11 C16 H16A 109.5 . . ?
C11 C16 H16B 109.5 . . ?
H16A C16 H16B 109.5 . . ?
C11 C16 H16C 109.5 . . ?
H16A C16 H16C 109.5 . . ?
H16B C16 H16C 109.5 . . ?
C12 C17 H17A 109.5 . . ?
C12 C17 H17B 109.5 . . ?
H17A C17 H17B 109.5 . . ?
C12 C17 H17C 109.5 . . ?
H17A C17 H17C 109.5 . . ?
H17B C17 H17C 109.5 . . ?
C13 C18 H18A 109.5 . . ?
C13 C18 H18B 109.5 . . ?
H18A C18 H18B 109.5 . . ?
C13 C18 H18C 109.5 . . ?
H18A C18 H18C 109.5 . . ?
H18B C18 H18C 109.5 . . ?
C14 C19 H19A 109.5 . . ?
C14 C19 H19B 109.5 . . ?
H19A C19 H19B 109.5 . . ?
C14 C19 H19C 109.5 . . ?
H19A C19 H19C 109.5 . . ?
H19B C19 H19C 109.5 . . ?
C15 C20 H20A 109.5 . . ?
C15 C20 H20B 109.5 . . ?
H20A C20 H20B 109.5 . . ?
C15 C20 H20C 109.5 . . ?
H20A C20 H20C 109.5 . . ?
H20B C20 H20C 109.5 . . ?
C22 C21 C25 108.0 . . ?
C22 C21 C26 126.0 . . ?
C25 C21 C26 126.0 . . ?
C21 C22 C23 108.0 . . ?
C21 C22 C27 126.0 . . ?
C23 C22 C27 126.0 . . ?
C24 C23 C22 108.0 . . ?
C24 C23 C28 126.0 . . ?
C22 C23 C28 126.0 . . ?
C25 C24 C23 108.0 . . ?
C25 C24 C29 126.0 . . ?
C23 C24 C29 126.0 . . ?
C24 C25 C21 108.0 . . ?
C24 C25 C30 126.0 . . ?
C21 C25 C30 126.0 . . ?
C21 C26 H26A 109.5 . . ?
C21 C26 H26B 109.5 . . ?
H26A C26 H26B 109.5 . . ?
C21 C26 H26C 109.5 . . ?
H26A C26 H26C 109.5 . . ?
H26B C26 H26C 109.5 . . ?
C22 C27 H27A 109.5 . . ?
C22 C27 H27B 109.5 . . ?
H27A C27 H27B 109.5 . . ?
C22 C27 H27C 109.5 . . ?
H27A C27 H27C 109.5 . . ?
H27B C27 H27C 109.5 . . ?
C23 C28 H28A 109.5 . . ?
C23 C28 H28B 109.5 . . ?
H28A C28 H28B 109.5 . . ?
C23 C28 H28C 109.5 . . ?
H28A C28 H28C 109.5 . . ?
H28B C28 H28C 109.5 . . ?
C24 C29 H29A 109.5 . . ?
C24 C29 H29B 109.5 . . ?
H29A C29 H29B 109.5 . . ?
C24 C29 H29C 109.5 . . ?
H29A C29 H29C 109.5 . . ?
H29B C29 H29C 109.5 . . ?
C25 C30 H30A 109.5 . . ?
C25 C30 H30B 109.5 . . ?
H30A C30 H30B 109.5 . . ?
C25 C30 H30C 109.5 . . ?
H30A C30 H30C 109.5 . . ?
H30B C30 H30C 109.5 . . ?
C35 C31 C32 108.0 . . ?
C35 C31 C36 126.0 . . ?
C32 C31 C36 126.0 . . ?
C33 C32 C31 108.0 . . ?
C33 C32 C37 126.0 . . ?
C31 C32 C37 126.0 . . ?
C32 C33 C34 108.0 . . ?
C32 C33 C38 126.0 . . ?
C34 C33 C38 126.0 . . ?
C35 C34 C33 108.0 . . ?
C35 C34 C39 126.0 . . ?
C33 C34 C39 126.0 . . ?
C31 C35 C34 108.0 . . ?
C31 C35 C40 126.0 . . ?
C34 C35 C40 126.0 . . ?
C31 C36 H36A 109.5 . . ?
C31 C36 H36B 109.5 . . ?
H36A C36 H36B 109.5 . . ?
C31 C36 H36C 109.5 . . ?
H36A C36 H36C 109.5 . . ?
H36B C36 H36C 109.5 . . ?
C32 C37 H37A 109.5 . . ?
C32 C37 H37B 109.5 . . ?
H37A C37 H37B 109.5 . . ?
C32 C37 H37C 109.5 . . ?
H37A C37 H37C 109.5 . . ?
H37B C37 H37C 109.5 . . ?
C33 C38 H38A 109.5 . . ?
C33 C38 H38B 109.5 . . ?
H38A C38 H38B 109.5 . . ?
C33 C38 H38C 109.5 . . ?
H38A C38 H38C 109.5 . . ?
H38B C38 H38C 109.5 . . ?
C34 C39 H39A 109.5 . . ?
C34 C39 H39B 109.5 . . ?
H39A C39 H39B 109.5 . . ?
C34 C39 H39C 109.5 . . ?
H39A C39 H39C 109.5 . . ?
H39B C39 H39C 109.5 . . ?
C35 C40 H40A 109.5 . . ?
C35 C40 H40B 109.5 . . ?
H40A C40 H40B 109.5 . . ?
C35 C40 H40C 109.5 . . ?
H40A C40 H40C 109.5 . . ?
H40B C40 H40C 109.5 . . ?
C42 C41 P1 115.7(5) . . ?
C42 C41 H41A 108.4 . . ?
P1 C41 H41A 108.4 . . ?
C42 C41 H41B 108.4 . . ?
P1 C41 H41B 108.4 . . ?
H41A C41 H41B 107.4 . . ?
C41 C42 C43 113.2(6) . . ?
C41 C42 H42A 108.9 . . ?
C43 C42 H42A 108.9 . . ?
C41 C42 H42B 108.9 . . ?
C43 C42 H42B 108.9 . . ?
H42A C42 H42B 107.7 . . ?
C44 C43 C42 108.1(6) . . ?
C44 C43 H43A 110.1 . . ?
C42 C43 H43A 110.1 . . ?
C44 C43 H43B 110.1 . . ?
C42 C43 H43B 110.1 . . ?
H43A C43 H43B 108.4 . . ?
C43 C44 P2 117.1(5) . . ?
C43 C44 H44A 108.0 . . ?
P2 C44 H44A 108.0 . . ?
C43 C44 H44B 108.0 . . ?
P2 C44 H44B 108.0 . . ?
H44A C44 H44B 107.3 . . ?
C46 C45 C50 120.0 . . ?
C46 C45 P1 117.7(3) . . ?
C50 C45 P1 122.0(3) . . ?
C47 C46 C45 120.0 . . ?
C47 C46 H46 120.0 . . ?
C45 C46 H46 120.0 . . ?
C48 C47 C46 120.0 . . ?
C48 C47 H47 120.0 . . ?
C46 C47 H47 120.0 . . ?
C47 C48 C49 120.0 . . ?
C47 C48 H48 120.0 . . ?
C49 C48 H48 120.0 . . ?
C50 C49 C48 120.0 . . ?
C50 C49 H49 120.0 . . ?
C48 C49 H49 120.0 . . ?
C49 C50 C45 120.0 . . ?
C49 C50 H50 120.0 . . ?
C45 C50 H50 120.0 . . ?
C52 C51 C56 120.0 . . ?
C52 C51 P1 118.8(3) . . ?
C56 C51 P1 121.2(3) . . ?
C53 C52 C51 120.0 . . ?
C53 C52 H52 120.0 . . ?
C51 C52 H52 120.0 . . ?
C52 C53 C54 120.0 . . ?
C52 C53 H53 120.0 . . ?
C54 C53 H53 120.0 . . ?
C55 C54 C53 120.0 . . ?
C55 C54 H54 120.0 . . ?
C53 C54 H54 120.0 . . ?
C56 C55 C54 120.0 . . ?
C56 C55 H55 120.0 . . ?
C54 C55 H55 120.0 . . ?
C55 C56 C51 120.0 . . ?
C55 C56 H56 120.0 . . ?
C51 C56 H56 120.0 . . ?
C58 C57 C62 120.0 . . ?
C58 C57 P2 118.4(3) . . ?
C62 C57 P2 121.4(3) . . ?
C59 C58 C57 120.0 . . ?
C59 C58 H58 120.0 . . ?
C57 C58 H58 120.0 . . ?
C60 C59 C58 120.0 . . ?
C60 C59 H59 120.0 . . ?
C58 C59 H59 120.0 . . ?
C61 C60 C59 120.0 . . ?
C61 C60 H60 120.0 . . ?
C59 C60 H60 120.0 . . ?
C60 C61 C62 120.0 . . ?
C60 C61 H61 120.0 . . ?
C62 C61 H61 120.0 . . ?
C61 C62 C57 120.0 . . ?
C61 C62 H62 120.0 . . ?
C57 C62 H62 120.0 . . ?
C64 C63 C68 120.0 . . ?
C64 C63 P2 121.6(2) . . ?
C68 C63 P2 118.2(2) . . ?
C65 C64 C63 120.0 . . ?
C65 C64 H64 120.0 . . ?
C63 C64 H64 120.0 . . ?
C64 C65 C66 120.0 . . ?
C64 C65 H65 120.0 . . ?
C66 C65 H65 120.0 . . ?
C67 C66 C65 120.0 . . ?
C67 C66 H66 120.0 . . ?
C65 C66 H66 120.0 . . ?
C66 C67 C68 120.0 . . ?
C66 C67 H67 120.0 . . ?
C68 C67 H67 120.0 . . ?
C67 C68 C63 120.0 . . ?
C67 C68 H68 120.0 . . ?
C63 C68 H68 120.0 . . ?
C70 C69 P3 114.5(7) . . ?
C70 C69 H69A 108.6 . . ?
P3 C69 H69A 108.6 . . ?
C70 C69 H69B 108.6 . . ?
P3 C69 H69B 108.6 . . ?
H69A C69 H69B 107.6 . . ?
C71 C70 C69 119.7(10) . . ?
C71 C70 H70A 107.4 . . ?
C69 C70 H70A 107.4 . . ?
C71 C70 H70B 107.4 . . ?
C69 C70 H70B 107.4 . . ?
H70A C70 H70B 106.9 . . ?
C70 C71 C72 120.4(11) . . ?
C70 C71 H71A 107.2 . . ?
C72 C71 H71A 107.2 . . ?
C70 C71 H71B 107.2 . . ?
C72 C71 H71B 107.2 . . ?
H71A C71 H71B 106.9 . . ?
C71 C72 P4 109.1(7) . . ?
C71 C72 H72A 109.9 . . ?
P4 C72 H72A 109.9 . . ?
C71 C72 H72B 109.9 . . ?
P4 C72 H72B 109.9 . . ?
H72A C72 H72B 108.3 . . ?
C74 C73 C78 120.0 . . ?
C74 C73 P3 118.1(3) . . ?
C78 C73 P3 121.9(3) . . ?
C75 C74 C73 120.0 . . ?
C75 C74 H74 120.0 . . ?
C73 C74 H74 120.0 . . ?
C74 C75 C76 120.0 . . ?
C74 C75 H75 120.0 . . ?
C76 C75 H75 120.0 . . ?
C77 C76 C75 120.0 . . ?
C77 C76 H76 120.0 . . ?
C75 C76 H76 120.0 . . ?
C76 C77 C78 120.0 . . ?
C76 C77 H77 120.0 . . ?
C78 C77 H77 120.0 . . ?
C77 C78 C73 120.0 . . ?
C77 C78 H78 120.0 . . ?
C73 C78 H78 120.0 . . ?
C80 C79 C84 120.0 . . ?
C80 C79 P3 122.3(3) . . ?
C84 C79 P3 117.7(3) . . ?
C79 C80 C81 120.0 . . ?
C79 C80 H80 120.0 . . ?
C81 C80 H80 120.0 . . ?
C80 C81 C82 120.0 . . ?
C80 C81 H81 120.0 . . ?
C82 C81 H81 120.0 . . ?
C83 C82 C81 120.0 . . ?
C83 C82 H82 120.0 . . ?
C81 C82 H82 120.0 . . ?
C82 C83 C84 120.0 . . ?
C82 C83 H83 120.0 . . ?
C84 C83 H83 120.0 . . ?
C83 C84 C79 120.0 . . ?
C83 C84 H84 120.0 . . ?
C79 C84 H84 120.0 . . ?
C86 C85 C90 120.0 . . ?
C86 C85 P4 120.8(3) . . ?
C90 C85 P4 119.1(3) . . ?
C85 C86 C87 120.0 . . ?
C85 C86 H86 120.0 . . ?
C87 C86 H86 120.0 . . ?
C88 C87 C86 120.0 . . ?
C88 C87 H87 120.0 . . ?
C86 C87 H87 120.0 . . ?
C87 C88 C89 120.0 . . ?
C87 C88 H88 120.0 . . ?
C89 C88 H88 120.0 . . ?
C90 C89 C88 120.0 . . ?
C90 C89 H89 120.0 . . ?
C88 C89 H89 120.0 . . ?
C89 C90 C85 120.0 . . ?
C89 C90 H90 120.0 . . ?
C85 C90 H90 120.0 . . ?
C92 C91 C96 120.0 . . ?
C92 C91 P4 120.7(4) . . ?
C96 C91 P4 119.2(4) . . ?
C91 C92 C93 120.0 . . ?
C91 C92 H92 120.0 . . ?
C93 C92 H92 120.0 . . ?
C94 C93 C92 120.0 . . ?
C94 C93 H93 120.0 . . ?
C92 C93 H93 120.0 . . ?
C93 C94 C95 120.0 . . ?
C93 C94 H94 120.0 . . ?
C95 C94 H94 120.0 . . ?
C94 C95 C96 120.0 . . ?
C94 C95 H95 120.0 . . ?
C96 C95 H95 120.0 . . ?
C95 C96 C91 120.0 . . ?
C95 C96 H96 120.0 . . ?
C91 C96 H96 120.0 . . ?
C98 C97 H97A 109.5 . . ?
C98 C97 H97B 109.5 . . ?
H97A C97 H97B 109.5 . . ?
C98 C97 H97C 109.5 . . ?
H97A C97 H97C 109.5 . . ?
H97B C97 H97C 109.5 . . ?
N1 C98 C97 176(2) . . ?
C100 C99 H99A 109.5 . . ?
C100 C99 H99B 109.5 . . ?
H99A C99 H99B 109.5 . . ?
C100 C99 H99C 109.5 . . ?
H99A C99 H99C 109.5 . . ?
H99B C99 H99C 109.5 . . ?
N2 C100 C99 174(2) . . ?
O1 Cl1 O3 104.7(7) . . ?
O1 Cl1 O4 111.0(5) . . ?
O3 Cl1 O4 109.3(5) . . ?
O1 Cl1 O2 113.3(7) . . ?
O3 Cl1 O2 107.7(6) . . ?
O4 Cl1 O2 110.5(5) . . ?
O8 Cl2 O6 109.5(6) . . ?
O8 Cl2 O5 108.2(7) . . ?
O6 Cl2 O5 109.3(7) . . ?
O8 Cl2 O7 109.2(6) . . ?
O6 Cl2 O7 111.8(5) . . ?
O5 Cl2 O7 108.9(6) . . ?
O11 Cl3 O12 110.7(5) . . ?
O11 Cl3 O10 112.0(6) . . ?
O12 Cl3 O10 111.1(6) . . ?
O11 Cl3 O9 107.2(6) . . ?
O12 Cl3 O9 104.4(6) . . ?
O10 Cl3 O9 111.2(6) . . ?
O14 Cl4 O16 112.9(5) . . ?
O14 Cl4 O15 110.7(6) . . ?
O16 Cl4 O15 108.5(6) . . ?
O14 Cl4 O13 110.2(6) . . ?
O16 Cl4 O13 107.5(6) . . ?
O15 Cl4 O13 106.7(5) . . ?
O14A Cl4A O16A 115.3(9) . . ?
O14A Cl4A O15A 111.7(10) . . ?
O16A Cl4A O15A 107.8(9) . . ?
O14A Cl4A O13A 110.0(9) . . ?
O16A Cl4A O13A 107.5(9) . . ?
O15A Cl4A O13A 103.9(8) . . ?

loop_
_geom_bond_atom_site_label_1
_geom_bond_atom_site_label_2
_geom_bond_distance
_geom_bond_site_symmetry_2
_geom_bond_publ_flag
Mo1 S1 2.2249(19) . ?
Mo1 S3 2.333(2) . ?
Mo1 S4 2.3421(19) . ?
Mo1 C5 2.354(5) . ?
Mo1 C1 2.362(4) . ?
Mo1 C4 2.387(5) . ?
Mo1 C2 2.399(4) . ?
Mo1 C3 2.415(4) . ?
Mo1 Cu1 2.7718(12) . ?
Mo1 Cu2 2.7868(14) . ?
Mo1 Mo2 2.8670(10) . ?
Mo2 S2 2.2327(18) . ?
Mo2 S3 2.3246(19) . ?
Mo2 C11 2.328(4) . ?
Mo2 C12 2.333(4) . ?
Mo2 S4 2.339(2) . ?
Mo2 C13 2.354(4) . ?
Mo2 C14 2.362(4) . ?
Mo2 C15 2.394(4) . ?
Mo2 Cu1 2.7554(11) . ?
Mo2 Cu2 2.7671(13) . ?
Mo3 S5 2.2349(18) . ?
Mo3 S7 2.3327(19) . ?
Mo3 S8 2.3331(19) . ?
Mo3 C22 2.369(4) . ?
Mo3 C23 2.377(4) . ?
Mo3 C21 2.401(4) . ?
Mo3 C24 2.413(3) . ?
Mo3 C25 2.428(3) . ?
Mo3 Cu4 2.7534(12) . ?
Mo3 Cu3 2.7684(11) . ?
Mo3 Mo4 2.8682(10) . ?
Mo4 S6 2.231(2) . ?
Mo4 S7 2.3240(18) . ?
Mo4 S8 2.3391(19) . ?
Mo4 C31 2.371(3) . ?
Mo4 C35 2.393(3) . ?
Mo4 C32 2.396(3) . ?
Mo4 C34 2.432(3) . ?
Mo4 C33 2.434(3) . ?
Mo4 Cu3 2.7693(11) . ?
Mo4 Cu4 2.7919(11) . ?
Cu1 P1 2.2116(19) . ?
Cu1 S3 2.2463(19) . ?
Cu1 S2 2.346(2) . ?
Cu1 S1 2.391(2) . ?
Cu1 Cu2 2.8938(14) . ?
Cu2 P3 2.223(2) . ?
Cu2 S4 2.274(2) . ?
Cu2 S2 2.365(2) . ?
Cu2 S1 2.378(2) . ?
Cu3 P2 2.2179(19) . ?
Cu3 S7 2.2553(19) . ?
Cu3 S6 2.363(2) . ?
Cu3 S5 2.3784(19) . ?
Cu3 Cu4 2.9883(13) . ?
Cu4 P4 2.2117(19) . ?
Cu4 S8 2.259(2) . ?
Cu4 S5 2.341(2) . ?
Cu4 S6 2.404(2) . ?
P1 C51 1.815(4) . ?
P1 C41 1.821(7) . ?
P1 C45 1.824(4) . ?
P2 C44 1.817(7) . ?
P2 C63 1.825(3) . ?
P2 C57 1.826(4) . ?
P3 C69 1.809(8) . ?
P3 C73 1.809(5) . ?
P3 C79 1.825(4) . ?
P4 C85 1.806(4) . ?
P4 C91 1.809(5) . ?
P4 C72 1.825(8) . ?
N1 C98 1.082(15) . ?
N2 C100 1.19(2) . ?
C1 C2 1.404(3) . ?
C1 C5 1.405(3) . ?
C1 C6 1.493(3) . ?
C2 C3 1.405(3) . ?
C2 C7 1.493(3) . ?
C3 C4 1.405(3) . ?
C3 C8 1.493(3) . ?
C4 C5 1.405(3) . ?
C4 C9 1.493(3) . ?
C5 C10 1.525(10) . ?
C6 H6A 0.9800 . ?
C6 H6B 0.9800 . ?
C6 H6C 0.9800 . ?
C7 H7A 0.9800 . ?
C7 H7B 0.9800 . ?
C7 H7C 0.9800 . ?
C8 H8A 0.9800 . ?
C8 H8B 0.9800 . ?
C8 H8C 0.9800 . ?
C9 H9A 0.9800 . ?
C9 H9B 0.9800 . ?
C9 H9C 0.9800 . ?
C10 H10A 0.9800 . ?
C10 H10B 0.9800 . ?
C10 H10C 0.9800 . ?
C11 C15 1.371(2) . ?
C11 C12 1.422(2) . ?
C11 C16 1.504(2) . ?
C12 C13 1.385(2) . ?
C12 C17 1.497(2) . ?
C13 C14 1.421(2) . ?
C13 C18 1.483(2) . ?
C14 C15 1.388(2) . ?
C14 C19 1.486(2) . ?
C15 C20 1.485(2) . ?
C16 H16A 0.9800 . ?
C16 H16B 0.9800 . ?
C16 H16C 0.9800 . ?
C17 H17A 0.9800 . ?
C17 H17B 0.9800 . ?
C17 H17C 0.9800 . ?
C18 H18A 0.9800 . ?
C18 H18B 0.9800 . ?
C18 H18C 0.9800 . ?
C19 H19A 0.9800 . ?
C19 H19B 0.9800 . ?
C19 H19C 0.9800 . ?
C20 H20A 0.9800 . ?
C20 H20B 0.9800 . ?
C20 H20C 0.9800 . ?
C21 C22 1.421(2) . ?
C21 C25 1.421(2) . ?
C21 C26 1.511(2) . ?
C22 C23 1.421(2) . ?
C22 C27 1.511(2) . ?
C23 C24 1.421(2) . ?
C23 C28 1.511(2) . ?
C24 C25 1.421(2) . ?
C24 C29 1.511(2) . ?
C25 C30 1.511(2) . ?
C26 H26A 0.9800 . ?
C26 H26B 0.9800 . ?
C26 H26C 0.9800 . ?
C27 H27A 0.9800 . ?
C27 H27B 0.9800 . ?
C27 H27C 0.9800 . ?
C28 H28A 0.9800 . ?
C28 H28B 0.9800 . ?
C28 H28C 0.9800 . ?
C29 H29A 0.9800 . ?
C29 H29B 0.9800 . ?
C29 H29C 0.9800 . ?
C30 H30A 0.9800 . ?
C30 H30B 0.9800 . ?
C30 H30C 0.9800 . ?
C31 C35 1.4140(19) . ?
C31 C32 1.4141(19) . ?
C31 C36 1.503(2) . ?
C32 C33 1.4139(19) . ?
C32 C37 1.503(2) . ?
C33 C34 1.4142(19) . ?
C33 C38 1.503(2) . ?
C34 C35 1.4141(19) . ?
C34 C39 1.503(2) . ?
C35 C40 1.503(2) . ?
C36 H36A 0.9800 . ?
C36 H36B 0.9800 . ?
C36 H36C 0.9800 . ?
C37 H37A 0.9800 . ?
C37 H37B 0.9800 . ?
C37 H37C 0.9800 . ?
C38 H38A 0.9800 . ?
C38 H38B 0.9800 . ?
C38 H38C 0.9800 . ?
C39 H39A 0.9800 . ?
C39 H39B 0.9800 . ?
C39 H39C 0.9800 . ?
C40 H40A 0.9800 . ?
C40 H40B 0.9800 . ?
C40 H40C 0.9800 . ?
C41 C42 1.512(10) . ?
C41 H41A 0.9900 . ?
C41 H41B 0.9900 . ?
C42 C43 1.544(10) . ?
C42 H42A 0.9900 . ?
C42 H42B 0.9900 . ?
C43 C44 1.524(9) . ?
C43 H43A 0.9900 . ?
C43 H43B 0.9900 . ?
C44 H44A 0.9900 . ?
C44 H44B 0.9900 . ?
C45 C46 1.3900 . ?
C45 C50 1.3900 . ?
C46 C47 1.3900 . ?
C46 H46 0.9500 . ?
C47 C48 1.3900 . ?
C47 H47 0.9500 . ?
C48 C49 1.3900 . ?
C48 H48 0.9500 . ?
C49 C50 1.3900 . ?
C49 H49 0.9500 . ?
C50 H50 0.9500 . ?
C51 C52 1.3900 . ?
C51 C56 1.3900 . ?
C52 C53 1.3900 . ?
C52 H52 0.9500 . ?
C53 C54 1.3900 . ?
C53 H53 0.9500 . ?
C54 C55 1.3900 . ?
C54 H54 0.9500 . ?
C55 C56 1.3900 . ?
C55 H55 0.9500 . ?
C56 H56 0.9500 . ?
C57 C58 1.3900 . ?
C57 C62 1.3900 . ?
C58 C59 1.3900 . ?
C58 H58 0.9500 . ?
C59 C60 1.3900 . ?
C59 H59 0.9500 . ?
C60 C61 1.3900 . ?
C60 H60 0.9500 . ?
C61 C62 1.3900 . ?
C61 H61 0.9500 . ?
C62 H62 0.9500 . ?
C63 C64 1.3900 . ?
C63 C68 1.3900 . ?
C64 C65 1.3900 . ?
C64 H64 0.9500 . ?
C65 C66 1.3900 . ?
C65 H65 0.9500 . ?
C66 C67 1.3900 . ?
C66 H66 0.9500 . ?
C67 C68 1.3900 . ?
C67 H67 0.9500 . ?
C68 H68 0.9500 . ?
C69 C70 1.516(13) . ?
C69 H69A 0.9900 . ?
C69 H69B 0.9900 . ?
C70 C71 1.326(15) . ?
C70 H70A 0.9900 . ?
C70 H70B 0.9900 . ?
C71 C72 1.595(14) . ?
C71 H71A 0.9900 . ?
C71 H71B 0.9900 . ?
C72 H72A 0.9900 . ?
C72 H72B 0.9900 . ?
C73 C74 1.3900 . ?
C73 C78 1.3900 . ?
C74 C75 1.3900 . ?
C74 H74 0.9500 . ?
C75 C76 1.3900 . ?
C75 H75 0.9500 . ?
C76 C77 1.3900 . ?
C76 H76 0.9500 . ?
C77 C78 1.3900 . ?
C77 H77 0.9500 . ?
C78 H78 0.9500 . ?
C79 C80 1.3900 . ?
C79 C84 1.3900 . ?
C80 C81 1.3900 . ?
C80 H80 0.9500 . ?
C81 C82 1.3900 . ?
C81 H81 0.9500 . ?
C82 C83 1.3900 . ?
C82 H82 0.9500 . ?
C83 C84 1.3900 . ?
C83 H83 0.9500 . ?
C84 H84 0.9500 . ?
C85 C86 1.3900 . ?
C85 C90 1.3900 . ?
C86 C87 1.3900 . ?
C86 H86 0.9500 . ?
C87 C88 1.3900 . ?
C87 H87 0.9500 . ?
C88 C89 1.3900 . ?
C88 H88 0.9500 . ?
C89 C90 1.3900 . ?
C89 H89 0.9500 . ?
C90 H90 0.9500 . ?
C91 C92 1.3900 . ?
C91 C96 1.3900 . ?
C92 C93 1.3900 . ?
C92 H92 0.9500 . ?
C93 C94 1.3900 . ?
C93 H93 0.9500 . ?
C94 C95 1.3900 . ?
C94 H94 0.9500 . ?
C95 C96 1.3900 . ?
C95 H95 0.9500 . ?
C96 H96 0.9500 . ?
C97 C98 1.429(19) . ?
C97 H97A 0.9800 . ?
C97 H97B 0.9800 . ?
C97 H97C 0.9800 . ?
C99 C100 1.42(2) . ?
C99 H99A 0.9800 . ?
C99 H99B 0.9800 . ?
C99 H99C 0.9800 . ?
Cl1 O1 1.406(9) . ?
Cl1 O3 1.412(9) . ?
Cl1 O4 1.412(6) . ?
Cl1 O2 1.412(8) . ?
Cl2 O8 1.380(9) . ?
Cl2 O6 1.413(8) . ?
Cl2 O5 1.420(10) . ?
Cl2 O7 1.429(7) . ?
Cl3 O11 1.391(8) . ?
Cl3 O12 1.392(8) . ?
Cl3 O10 1.404(11) . ?
Cl3 O9 1.419(11) . ?
Cl4 O14 1.363(9) . ?
Cl4 O16 1.399(9) . ?
Cl4 O15 1.424(9) . ?
Cl4 O13 1.431(9) . ?
Cl4A O14A 1.298(15) . ?
Cl4A O16A 1.348(15) . ?
Cl4A O15A 1.401(14) . ?
Cl4A O13A 1.426(13) . ?
